data_4061926
loop_
_publ_author_name
'Weng, Zhiqiang'
'Leong, Weng Kee '
'Vittal, Jagadese J.'
'Goh, Lai Yoong'

_publ_section_title
;
Phosphinidene- and Phosphido-bridged Complexes
from a Arylthioxophosphane
Cyclopentadienylchromium Complex
;
_journal_name_full Organometallics
_journal_year 2003
_chemical_formula_sum 'C34 H34 Cr4 O2 P2 S2'
_chemical_formula_weight 808.67
_space_group_IT_number 63
_symmetry_cell_setting orthorhombic
_symmetry_space_group_name_Hall '-C 2c 2'
_symmetry_space_group_name_H-M 'C m c m'
_cell_angle_alpha 90.00
_cell_angle_beta 90.00
_cell_angle_gamma 90.00
_cell_formula_units_Z 4
_cell_length_a 10.7471(13)
_cell_length_b 16.1172(18)
_cell_length_c 18.290(2)
_cell_measurement_temperature 223(2)
_cell_volume 3168.1(6)
_diffrn_ambient_temperature 223(2)
_exptl_crystal_density_diffrn 1.695
_cod_depositor_comments
;
The following automatic conversions were performed:
'_symmetry_cell_setting' value 'Orthorhombic' changed to 'orthorhombic'
according to '/home/saulius/struct/CIF-dictionaries/cif_core.dic'
dictionary named 'cif_core.dic' version 2.4.1 from 2010-06-29.

Automatic conversion script
Id: cif_fix_enum 1527 2010-12-29 10:47:43Z saulius 
;
_cod_database_code 4061926

loop_
_symmetry_equiv_pos_as_xyz
'x, y, z'
'-x, -y, z+1/2'
'-x, y, -z+1/2'
'x, -y, -z'
'x+1/2, y+1/2, z'
'-x+1/2, -y+1/2, z+1/2'
'-x+1/2, y+1/2, -z+1/2'
'x+1/2, -y+1/2, -z'
'-x, -y, -z'
'x, y, -z-1/2'
'x, -y, z-1/2'
'-x, y, z'
'-x+1/2, -y+1/2, -z'
'x+1/2, y+1/2, -z-1/2'
'x+1/2, -y+1/2, z-1/2'
'-x+1/2, y+1/2, z'

loop_
_atom_site_label
_atom_site_type_symbol
_atom_site_fract_x
_atom_site_fract_y
_atom_site_fract_z
_atom_site_U_iso_or_equiv
_atom_site_adp_type
_atom_site_occupancy
_atom_site_symmetry_multiplicity
_atom_site_calc_flag
_atom_site_refinement_flags
_atom_site_disorder_assembly
_atom_site_disorder_group
Cr1 Cr 0.63803(8) 0.72932(5) 0.7500 0.0272(3) Uani 1 2 d S . .
Cr2 Cr 0.5000 0.60284(5) 0.67307(5) 0.0275(3) Uani 1 2 d S . .
S1 S 0.66017(13) 0.59035(9) 0.7500 0.0315(4) Uani 1 2 d S . .
P4 P 0.5000 0.74070(9) 0.65869(9) 0.0302(4) Uani 1 2 d S . .
C11 C 0.501(2) 0.7986(13) 0.5758(7) 0.0316(9) Uiso 0.50 2 d SPG A -1
C12 C 0.3974(16) 0.8500(12) 0.5496(7) 0.0316(9) Uiso 0.25 1 d PG A -1
H12 H 0.3256 0.8551 0.5777 0.038 Uiso 0.25 1 calc PR A -1
C13 C 0.4064(14) 0.8923(10) 0.4806(7) 0.0316(9) Uiso 0.25 1 d PGD A -1
H13 H 0.3411 0.9258 0.4650 0.038 Uiso 0.25 1 calc PR A -1
C14 C 0.5022(15) 0.8847(9) 0.4409(7) 0.0316(9) Uiso 0.50 2 d SPG A -1
C15 C 0.6133(15) 0.8307(10) 0.4647(9) 0.0316(9) Uiso 0.25 1 d PGD A -1
H15 H 0.6844 0.8252 0.4361 0.038 Uiso 0.25 1 calc PR A -1
C16 C 0.6009(18) 0.7910(11) 0.5312(9) 0.0316(9) Uiso 0.25 1 d PG A -1
H16 H 0.6655 0.7566 0.5462 0.038 Uiso 0.25 1 calc PR A -1
O14 O 0.5328(14) 0.9224(9) 0.3739(7) 0.034(2) Uiso 0.25 1 d PD A -1
C17 C 0.565(2) 0.9991(13) 0.3638(12) 0.036(3) Uiso 0.25 1 d P A -1
H17A H 0.5483 1.0146 0.3140 0.055 Uiso 0.25 1 calc PR A -1
H17B H 0.6523 1.0053 0.3736 0.055 Uiso 0.25 1 calc PR A -1
H17C H 0.5184 1.0342 0.3961 0.055 Uiso 0.25 1 calc PR A -1
C11 C 0.5070(19) 0.7980(12) 0.5707(8) 0.0316(9) Uiso 0.25 1 d PG B -2
C12 C 0.4123(17) 0.7861(11) 0.5233(9) 0.0316(9) Uiso 0.25 1 d PG B -2
H12 H 0.3549 0.7447 0.5340 0.038 Uiso 0.25 1 calc PR B -2
C13 C 0.3949(15) 0.8312(10) 0.4599(9) 0.0316(9) Uiso 0.25 1 d PGD B -2
H13 H 0.3271 0.8223 0.4293 0.038 Uiso 0.25 1 calc PR B -2
C14 C 0.4947(15) 0.8971(8) 0.4431(7) 0.0316(9) Uiso 0.25 1 d PG B -2
C15 C 0.5970(14) 0.9052(10) 0.4903(8) 0.0316(9) Uiso 0.25 1 d PGD B -2
H15 H 0.6635 0.9398 0.4789 0.038 Uiso 0.25 1 calc PR B -2
C16 C 0.5951(16) 0.8580(12) 0.5569(7) 0.0316(9) Uiso 0.25 1 d PG B -2
H16 H 0.6557 0.8683 0.5921 0.038 Uiso 0.25 1 calc PR B -2
O14 O 0.4713(14) 0.9393(8) 0.3835(7) 0.034(2) Uiso 0.25 1 d PD B -2
C17 C 0.558(2) 0.9797(13) 0.3502(12) 0.036(3) Uiso 0.25 1 d P B -2
H17A H 0.5755 0.9537 0.3040 0.055 Uiso 0.25 1 calc PR B -2
H17B H 0.6324 0.9795 0.3796 0.055 Uiso 0.25 1 calc PR B -2
H17C H 0.5320 1.0359 0.3422 0.055 Uiso 0.25 1 calc PR B -2
C111 C 0.3682(4) 0.5303(4) 0.5993(4) 0.0345(6) Uiso 0.50 1 d PG C -3
H111 H 0.2826 0.5271 0.6061 0.041 Uiso 0.50 1 calc PR C -3
C112 C 0.4319(7) 0.5906(3) 0.5567(3) 0.0345(6) Uiso 0.50 1 d PG C -3
H112 H 0.3953 0.6337 0.5308 0.041 Uiso 0.50 1 calc PR C -3
C113 C 0.5613(7) 0.5733(3) 0.5608(3) 0.0345(6) Uiso 0.50 1 d PG C -3
H113 H 0.6243 0.6032 0.5380 0.041 Uiso 0.50 1 calc PR C -3
C114 C 0.5776(4) 0.5024(4) 0.6059(3) 0.0345(6) Uiso 0.50 1 d PG C -3
H114 H 0.6531 0.4777 0.6178 0.041 Uiso 0.50 1 calc PR C -3
C115 C 0.4582(4) 0.4758(3) 0.6297(3) 0.0345(6) Uiso 0.50 1 d PG C -3
H115 H 0.4419 0.4307 0.6599 0.041 Uiso 0.50 1 calc PR C -3
C111 C 0.8451(4) 0.7302(3) 0.7558(3) 0.0345(6) Uiso 0.50 1 d PG D -4
H111 H 0.8909 0.6838 0.7694 0.041 Uiso 0.50 1 calc PR D -4
C112 C 0.8121(6) 0.7528(3) 0.6833(3) 0.0345(6) Uiso 0.50 1 d PG D -4
H112 H 0.8325 0.7237 0.6411 0.041 Uiso 0.50 1 calc PR D -4
C113 C 0.7424(6) 0.8275(3) 0.6866(2) 0.0345(6) Uiso 0.50 1 d PG D -4
H113 H 0.7092 0.8560 0.6469 0.041 Uiso 0.50 1 calc PR D -4
C114 C 0.7323(5) 0.8512(3) 0.7612(3) 0.0345(6) Uiso 0.50 1 d PG D -4
H114 H 0.6914 0.8979 0.7789 0.041 Uiso 0.50 1 calc PR D -4
C115 C 0.7958(5) 0.7910(3) 0.8039(2) 0.0345(6) Uiso 0.50 1 d PG D -4
H115 H 0.8037 0.7914 0.8546 0.041 Uiso 0.50 1 calc PR D -4

loop_
_atom_site_aniso_label
_atom_site_aniso_U_11
_atom_site_aniso_U_22
_atom_site_aniso_U_33
_atom_site_aniso_U_23
_atom_site_aniso_U_13
_atom_site_aniso_U_12
Cr1 0.0163(5) 0.0197(5) 0.0456(6) 0.000 0.000 -0.0013(3)
Cr2 0.0339(6) 0.0187(5) 0.0298(5) -0.0021(4) 0.000 0.000
S1 0.0213(8) 0.0220(8) 0.0511(10) 0.000 0.000 0.0034(6)
P4 0.0383(9) 0.0209(8) 0.0313(8) 0.0017(6) 0.000 0.000

loop_
_geom_bond_atom_site_label_1
_geom_bond_atom_site_label_2
_geom_bond_distance
_geom_bond_site_symmetry_2
_geom_bond_publ_flag
Cr1 C115 2.199(6) . ?
Cr1 C115 2.199(5) 10_557 ?
Cr1 C114 2.220(5) . ?
Cr1 C114 2.220(5) 10_557 ?
Cr1 C111 2.228(5) 10_557 ?
Cr1 C111 2.228(5) . ?
Cr1 P4 2.2412(13) 10_557 ?
Cr1 P4 2.2412(13) . ?
Cr1 S1 2.2523(17) . ?
Cr1 C113 2.260(6) 10_557 ?
Cr1 C113 2.260(6) . ?
Cr1 C112 2.265(7) 10_557 ?
Cr1 C112 2.265(6) . ?
Cr1 Cr2 2.8871(11) 10_557 ?
Cr1 Cr2 2.8871(11) . ?
Cr1 Cr1 2.9668(17) 3_656 ?
Cr2 C114 2.196(5) 12_655 ?
Cr2 C114 2.196(6) . ?
Cr2 C113 2.208(5) 12_655 ?
Cr2 C113 2.208(6) . ?
Cr2 S1 2.2323(13) . ?
Cr2 S1 2.2323(13) 3_656 ?
Cr2 P4 2.2374(17) . ?
Cr2 C115 2.240(5) . ?
Cr2 C115 2.240(6) 12_655 ?
Cr2 C112 2.259(5) . ?
Cr2 C112 2.259(7) 12_655 ?
Cr2 C111 2.278(7) . ?
Cr2 C111 2.278(7) 12_655 ?
Cr2 Cr2 2.8140(18) 10_557 ?
Cr2 Cr1 2.8871(11) 3_656 ?
S1 Cr2 2.2323(12) 10_557 ?
P4 C11 1.780(11) . ?
P4 C11 1.857(11) . ?
P4 C11 1.857(11) 12_655 ?
P4 Cr1 2.2412(13) 3_656 ?
C11 C16 1.3507 . ?
C11 C12 1.4729 . ?
C12 C13 1.4374 . ?
C13 C14 1.2660 . ?
C14 O14 1.406(10) . ?
C14 C15 1.5408 . ?
C15 C16 1.3802 . ?
O14 C17 1.30(3) . ?
C11 C12 1.3506 . ?
C11 C16 1.3763 . ?
C12 C13 1.3802 . ?
C13 C14 1.5409 . ?
C14 O14 1.309(10) . ?
C14 C15 1.4041 . ?
C15 C16 1.4372 . ?
O14 C17 1.29(3) . ?
C111 C112 1.4200 . ?
C111 C115 1.4200 . ?
C112 C113 1.4200 . ?
C113 C114 1.4200 . ?
C114 C115 1.4200 . ?
C111 C112 1.4200 . ?
C111 C115 1.4200 . ?
C112 C113 1.4200 . ?
C113 C114 1.4200 . ?
C114 C115 1.4200 . ?
